data_1507968
loop_
_publ_author_name
'Spokoyny, Alexander M.'
'Machan, Charles W.'
'Clingerman, Daniel J.'
'Rosen, Mari S.'
'Wiester, Michael J.'
'Kennedy, Robert D.'
'Stern, Charlotte L.'
'Sarjeant, Amy A.'
'Mirkin, Chad A.'

_publ_section_title
;
 A coordination chemistry dichotomy for icosahedral carborane-based
 ligands.
;
_journal_issue 8
_journal_name_full 'Nature chemistry'
_journal_page_first 590
_journal_page_last 596
_journal_paper_doi 10.1038/nchem.1088
_journal_volume 3
_journal_year 2011
_chemical_formula_moiety 'C40 H30 F8 P2 Pt S2, 2(B F4)'
_chemical_formula_sum 'C41 H32 B2 Cl2 F16 P2 Pt S2'
_chemical_formula_weight 1242.34
_chemical_name_systematic
; 
 ? 
;
_space_group_IT_number 13
_symmetry_cell_setting monoclinic
_symmetry_space_group_name_Hall '-P 2yac'
_symmetry_space_group_name_H-M 'P 1 2/n 1'
_atom_sites_solution_hydrogens geom
_atom_sites_solution_primary direct
_atom_sites_solution_secondary difmap
_audit_creation_method SHELXL-97
_cell_angle_alpha 90.00
_cell_angle_beta 96.1090(10)
_cell_angle_gamma 90.00
_cell_formula_units_Z 2
_cell_length_a 10.9643(2)
_cell_length_b 14.7439(3)
_cell_length_c 13.6700(2)
_cell_measurement_reflns_used 9716
_cell_measurement_temperature 100(2)
_cell_measurement_theta_max 29.97
_cell_measurement_theta_min 2.32
_cell_volume 2197.30(7)
_computing_cell_refinement 'Bruker SAINT'
_computing_data_collection 'Bruker APEX2'
_computing_data_reduction 'Bruker SAINT'
_computing_molecular_graphics 'Bruker SHELXTL'
_computing_publication_material 'Bruker SHELXTL'
_computing_structure_refinement 'SHELXL-97 (Sheldrick, 2008)'
_computing_structure_solution 'SHELXS-97 (Sheldrick, 2008)'
_diffrn_ambient_temperature 100(2)
_diffrn_measured_fraction_theta_full 0.996
_diffrn_measured_fraction_theta_max 0.996
_diffrn_measurement_device_type 'Bruker APEX-II CCD'
_diffrn_measurement_method '\f and \w scans'
_diffrn_radiation_monochromator graphite
_diffrn_radiation_source 'fine-focus sealed tube'
_diffrn_radiation_type MoK\a
_diffrn_radiation_wavelength 0.71073
_diffrn_reflns_av_R_equivalents 0.0000
_diffrn_reflns_av_sigmaI/netI 0.0241
_diffrn_reflns_limit_h_max 15
_diffrn_reflns_limit_h_min -15
_diffrn_reflns_limit_k_max 20
_diffrn_reflns_limit_k_min 0
_diffrn_reflns_limit_l_max 19
_diffrn_reflns_limit_l_min 0
_diffrn_reflns_number 6396
_diffrn_reflns_theta_full 30.01
_diffrn_reflns_theta_max 30.01
_diffrn_reflns_theta_min 2.04
_diffrn_standards_number 0
_exptl_absorpt_coefficient_mu 3.583
_exptl_absorpt_correction_T_max 0.6162
_exptl_absorpt_correction_T_min 0.3702
_exptl_absorpt_correction_type numerical
_exptl_absorpt_process_details face-indexed
_exptl_crystal_colour colourless
_exptl_crystal_density_diffrn 1.878
_exptl_crystal_density_method 'not measured'
_exptl_crystal_description block
_exptl_crystal_F_000 1212
_exptl_crystal_size_max 0.36
_exptl_crystal_size_mid 0.34
_exptl_crystal_size_min 0.16
_refine_diff_density_max 2.277
_refine_diff_density_min -1.831
_refine_diff_density_rms 0.171
_refine_ls_extinction_method none
_refine_ls_goodness_of_fit_ref 1.093
_refine_ls_hydrogen_treatment constr
_refine_ls_matrix_type full
_refine_ls_number_parameters 285
_refine_ls_number_reflns 6396
_refine_ls_number_restraints 20
_refine_ls_restrained_S_all 1.092
_refine_ls_R_factor_all 0.0428
_refine_ls_R_factor_gt 0.0385
_refine_ls_shift/su_max 0.001
_refine_ls_shift/su_mean 0.000
_refine_ls_structure_factor_coef Fsqd
_refine_ls_weighting_details 'calc w=1/[\s^2^(Fo^2^)+(0.0724P)^2^+5.0278P] where P=(Fo^2^+2Fc^2^)/3'
_refine_ls_weighting_scheme calc
_refine_ls_wR_factor_gt 0.1105
_refine_ls_wR_factor_ref 0.1135
_reflns_number_gt 5856
_reflns_number_total 6396
_reflns_threshold_expression >2sigma(I)
_cod_data_source_file nchem.1088-s19.cif
_cod_data_source_block n0454c
_cod_depositor_comments
;
The following automatic conversions were performed:

'_symmetry_cell_setting' value 'Monoclinic' changed to 'monoclinic'
according to /home/saulius/struct/CIF-dictionaries/cif_core.dic
dictionary named 'cif_core.dic' version 2.4.1 from 2010-06-29.

Automatic conversion script
Id: cif_fix_values 1891 2012-01-12 08:04:46Z andrius 
;
_cod_original_sg_symbol_H-M P2/n
_cod_database_code 1507968

loop_
_symmetry_equiv_pos_as_xyz
'x, y, z'
'-x+1/2, y, -z+1/2'
'-x, -y, -z'
'x-1/2, -y, z-1/2'

loop_
_atom_site_label
_atom_site_type_symbol
_atom_site_fract_x
_atom_site_fract_y
_atom_site_fract_z
_atom_site_U_iso_or_equiv
_atom_site_adp_type
_atom_site_occupancy
_atom_site_symmetry_multiplicity
_atom_site_calc_flag
_atom_site_refinement_flags
_atom_site_disorder_assembly
_atom_site_disorder_group
Pt1 Pt 0.7500 0.806797(12) 0.7500 0.01849(7) Uani 1 2 d S . .
S1 S 0.82879(8) 0.91695(6) 0.86358(6) 0.02246(17) Uani 1 1 d . . .
P1 P 0.79223(11) 0.70546(7) 0.87511(7) 0.0252(2) Uani 1 1 d . . .
F1 F 0.8840(3) 1.1113(2) 0.8571(4) 0.0637(11) Uani 1 1 d . . .
F2 F 0.7308(4) 1.2512(2) 0.8651(5) 0.102(2) Uani 1 1 d . . .
F3 F 0.4050(2) 1.0502(2) 0.9013(2) 0.0403(6) Uani 1 1 d . . .
F4 F 0.5561(2) 0.90961(17) 0.8880(2) 0.0311(5) Uani 1 1 d . . .
C1 C 0.8313(4) 0.8621(3) 0.9844(3) 0.0301(8) Uani 1 1 d . . .
H1A H 0.8837 0.8969 1.0346 0.036 Uiso 1 1 calc R . .
H1B H 0.7473 0.8591 1.0047 0.036 Uiso 1 1 calc R . .
C2 C 0.8822(4) 0.7677(3) 0.9743(3) 0.0325(9) Uani 1 1 d . . .
H2A H 0.8803 0.7345 1.0371 0.039 Uiso 1 1 calc R . .
H2B H 0.9687 0.7717 0.9599 0.039 Uiso 1 1 calc R . .
C3 C 0.7233(4) 1.0072(3) 0.8718(3) 0.0256(7) Uani 1 1 d . . .
C4 C 0.7657(5) 1.0948(3) 0.8675(5) 0.0431(12) Uani 1 1 d . . .
C5 C 0.6866(6) 1.1672(4) 0.8712(6) 0.0534(16) Uani 1 1 d . . .
C6 C 0.5635(5) 1.1548(3) 0.8817(4) 0.0425(11) Uani 1 1 d . . .
H6 H 0.5094 1.2049 0.8846 0.051 Uiso 1 1 calc R . .
C7 C 0.5228(4) 1.0665(3) 0.8879(3) 0.0306(8) Uani 1 1 d . . .
C8 C 0.5997(4) 0.9936(3) 0.8819(3) 0.0254(7) Uani 1 1 d . . .
C9 C 0.6523(5) 0.6725(3) 0.9245(3) 0.0334(9) Uani 1 1 d . . .
C10 C 0.5391(5) 0.7018(3) 0.8800(4) 0.0382(11) Uani 1 1 d . . .
H10 H 0.5350 0.7378 0.8221 0.046 Uiso 1 1 calc R . .
C11 C 0.4314(7) 0.6784(4) 0.9202(7) 0.062(2) Uani 1 1 d . . .
H11 H 0.3543 0.6980 0.8890 0.074 Uiso 1 1 calc R . .
C12 C 0.4365(8) 0.6278(4) 1.0036(6) 0.071(3) Uani 1 1 d . . .
H12 H 0.3630 0.6118 1.0305 0.085 Uiso 1 1 calc R . .
C13 C 0.5470(10) 0.5999(4) 1.0486(5) 0.073(3) Uani 1 1 d . . .
H13 H 0.5493 0.5651 1.1073 0.087 Uiso 1 1 calc R . .
C14 C 0.6575(7) 0.6212(4) 1.0107(4) 0.0555(16) Uani 1 1 d . . .
H14 H 0.7339 0.6013 1.0428 0.067 Uiso 1 1 calc R . .
C15 C 0.8796(5) 0.6032(3) 0.8587(3) 0.0348(9) Uani 1 1 d . . .
C16 C 0.8248(7) 0.5190(4) 0.8565(5) 0.0526(14) Uani 1 1 d . . .
H16 H 0.7401 0.5136 0.8645 0.063 Uiso 1 1 calc R . .
C17 C 0.8953(9) 0.4407(4) 0.8423(6) 0.072(2) Uani 1 1 d . . .
H17 H 0.8584 0.3824 0.8416 0.086 Uiso 1 1 calc R . .
C18 C 1.0172(7) 0.4493(4) 0.8294(5) 0.0589(17) Uani 1 1 d . . .
H18 H 1.0638 0.3967 0.8179 0.071 Uiso 1 1 calc R . .
C19 C 1.0723(7) 0.5326(4) 0.8329(4) 0.0547(15) Uani 1 1 d . . .
H19 H 1.1573 0.5376 0.8257 0.066 Uiso 1 1 calc R . .
C20 C 1.0036(5) 0.6105(4) 0.8472(4) 0.0438(11) Uani 1 1 d . . .
H20 H 1.0417 0.6684 0.8490 0.053 Uiso 1 1 calc R . .
B1 B 0.1587(5) 0.8961(3) 0.8499(4) 0.064(3) Uani 0.494(6) 1 d PD A 1
F5 F 0.0729(7) 0.8302(5) 0.8153(7) 0.0743(8) Uani 0.494(6) 1 d PD A 1
F6 F 0.2699(6) 0.8541(5) 0.8830(6) 0.0743(8) Uani 0.494(6) 1 d PD A 1
F7 F 0.1152(7) 0.9438(5) 0.9277(6) 0.0743(8) Uani 0.494(6) 1 d PD A 1
F8 F 0.1768(7) 0.9565(5) 0.7737(5) 0.0743(8) Uani 0.494(6) 1 d PD A 1
B1A B 0.1588(5) 0.8518(3) 0.9077(4) 0.064(3) Uani 0.506(6) 1 d PD A 2
F5A F 0.0904(8) 0.8292(6) 0.8187(5) 0.0743(8) Uani 0.506(6) 1 d PD A 2
F6A F 0.1735(7) 0.7747(4) 0.9676(5) 0.0743(8) Uani 0.506(6) 1 d PD A 2
F7A F 0.0973(7) 0.9190(4) 0.9555(7) 0.0743(8) Uani 0.506(6) 1 d PD A 2
F8A F 0.2741(6) 0.8841(5) 0.8892(6) 0.0743(8) Uani 0.506(6) 1 d PD A 2

loop_
_atom_site_aniso_label
_atom_site_aniso_U_11
_atom_site_aniso_U_22
_atom_site_aniso_U_33
_atom_site_aniso_U_23
_atom_site_aniso_U_13
_atom_site_aniso_U_12
Pt1 0.01897(10) 0.02108(11) 0.01500(10) 0.000 -0.00007(6) 0.000
S1 0.0200(4) 0.0253(4) 0.0217(4) -0.0039(3) 0.0004(3) -0.0004(3)
P1 0.0321(5) 0.0258(5) 0.0170(4) 0.0024(3) -0.0006(4) 0.0003(4)
F1 0.0362(16) 0.0359(16) 0.124(3) -0.0212(19) 0.0333(19) -0.0167(13)
F2 0.076(3) 0.0207(15) 0.224(7) -0.016(3) 0.078(4) -0.0126(17)
F3 0.0254(12) 0.0383(14) 0.0589(18) -0.0075(13) 0.0126(12) 0.0007(11)
F4 0.0252(11) 0.0245(11) 0.0445(14) -0.0044(10) 0.0079(10) -0.0060(9)
C1 0.034(2) 0.037(2) 0.0181(16) -0.0027(14) -0.0022(14) 0.0012(17)
C2 0.040(2) 0.035(2) 0.0206(17) 0.0010(15) -0.0062(15) 0.0051(18)
C3 0.0235(17) 0.0240(17) 0.0293(18) -0.0062(14) 0.0032(13) -0.0021(14)
C4 0.033(2) 0.032(2) 0.067(3) -0.010(2) 0.017(2) -0.0054(18)
C5 0.048(3) 0.022(2) 0.095(5) -0.008(3) 0.030(3) -0.008(2)
C6 0.043(3) 0.024(2) 0.063(3) -0.005(2) 0.019(2) 0.0032(19)
C7 0.0263(19) 0.030(2) 0.036(2) -0.0036(16) 0.0076(15) 0.0000(15)
C8 0.0281(18) 0.0219(17) 0.0265(17) -0.0039(13) 0.0041(13) -0.0027(14)
C9 0.047(3) 0.0305(19) 0.0240(18) -0.0016(15) 0.0110(17) -0.0099(19)
C10 0.041(3) 0.030(2) 0.046(3) -0.0097(18) 0.018(2) -0.0111(18)
C11 0.054(4) 0.039(3) 0.100(6) -0.028(3) 0.046(4) -0.019(3)
C12 0.095(6) 0.044(3) 0.086(5) -0.030(3) 0.066(5) -0.035(4)
C13 0.140(8) 0.044(3) 0.042(3) -0.012(2) 0.050(4) -0.043(4)
C14 0.095(5) 0.045(3) 0.028(2) 0.005(2) 0.012(3) -0.022(3)
C15 0.049(3) 0.0267(19) 0.0271(19) 0.0057(15) -0.0028(17) 0.0090(18)
C16 0.067(4) 0.032(3) 0.059(3) 0.002(2) 0.007(3) 0.002(2)
C17 0.094(6) 0.031(3) 0.088(5) 0.002(3) 0.002(4) 0.006(3)
C18 0.086(5) 0.040(3) 0.049(3) 0.006(2) 0.000(3) 0.026(3)
C19 0.067(4) 0.049(3) 0.046(3) 0.004(2) -0.004(3) 0.023(3)
C20 0.053(3) 0.035(2) 0.042(2) 0.0013(19) -0.002(2) 0.012(2)
B1 0.048(5) 0.073(8) 0.067(7) 0.011(5) -0.008(5) -0.022(5)
F5 0.0600(16) 0.0679(18) 0.094(2) -0.0243(16) 0.0030(14) -0.0040(14)
F6 0.0600(16) 0.0679(18) 0.094(2) -0.0243(16) 0.0030(14) -0.0040(14)
F7 0.0600(16) 0.0679(18) 0.094(2) -0.0243(16) 0.0030(14) -0.0040(14)
F8 0.0600(16) 0.0679(18) 0.094(2) -0.0243(16) 0.0030(14) -0.0040(14)
B1A 0.048(5) 0.073(8) 0.067(7) 0.011(5) -0.008(5) -0.022(5)
F5A 0.0600(16) 0.0679(18) 0.094(2) -0.0243(16) 0.0030(14) -0.0040(14)
F6A 0.0600(16) 0.0679(18) 0.094(2) -0.0243(16) 0.0030(14) -0.0040(14)
F7A 0.0600(16) 0.0679(18) 0.094(2) -0.0243(16) 0.0030(14) -0.0040(14)
F8A 0.0600(16) 0.0679(18) 0.094(2) -0.0243(16) 0.0030(14) -0.0040(14)

loop_
_atom_type_symbol
_atom_type_description
_atom_type_scat_dispersion_real
_atom_type_scat_dispersion_imag
_atom_type_scat_source
C C 0.0033 0.0016 'International Tables Vol C Tables 4.2.6.8 and 6.1.1.4'
H H 0.0000 0.0000 'International Tables Vol C Tables 4.2.6.8 and 6.1.1.4'
F F 0.0171 0.0103 'International Tables Vol C Tables 4.2.6.8 and 6.1.1.4'
P P 0.1023 0.0942 'International Tables Vol C Tables 4.2.6.8 and 6.1.1.4'
S S 0.1246 0.1234 'International Tables Vol C Tables 4.2.6.8 and 6.1.1.4'
Pt Pt -1.7033 8.3905 'International Tables Vol C Tables 4.2.6.8 and 6.1.1.4'
B B 0.0013 0.0007 'International Tables Vol C Tables 4.2.6.8 and 6.1.1.4'
Cl Cl 0.1484 0.1585 'International Tables Vol C Tables 4.2.6.8 and 6.1.1.4'

loop_
_geom_angle_atom_site_label_1
_geom_angle_atom_site_label_2
_geom_angle_atom_site_label_3
_geom_angle
_geom_angle_site_symmetry_1
_geom_angle_site_symmetry_3
P1 Pt1 P1 98.16(5) . 2_656
P1 Pt1 S1 85.77(4) . .
P1 Pt1 S1 168.60(4) 2_656 .
P1 Pt1 S1 168.59(4) . 2_656
P1 Pt1 S1 85.77(4) 2_656 2_656
S1 Pt1 S1 92.43(5) . 2_656
C3 S1 C1 102.7(2) . .
C3 S1 Pt1 111.36(13) . .
C1 S1 Pt1 105.05(14) . .
C9 P1 C15 107.7(2) . .
C9 P1 C2 105.6(2) . .
C15 P1 C2 104.9(2) . .
C9 P1 Pt1 110.07(17) . .
C15 P1 Pt1 121.30(15) . .
C2 P1 Pt1 106.07(15) . .
C2 C1 S1 107.1(3) . .
C2 C1 H1A 110.3 . .
S1 C1 H1A 110.3 . .
C2 C1 H1B 110.3 . .
S1 C1 H1B 110.3 . .
H1A C1 H1B 108.6 . .
C1 C2 P1 110.7(3) . .
C1 C2 H2A 109.5 . .
P1 C2 H2A 109.5 . .
C1 C2 H2B 109.5 . .
P1 C2 H2B 109.5 . .
H2A C2 H2B 108.1 . .
C4 C3 C8 118.5(4) . .
C4 C3 S1 118.4(3) . .
C8 C3 S1 123.1(3) . .
F1 C4 C3 120.6(4) . .
F1 C4 C5 118.8(5) . .
C3 C4 C5 120.5(5) . .
F2 C5 C4 118.8(5) . .
F2 C5 C6 119.5(5) . .
C4 C5 C6 121.7(5) . .
C7 C6 C5 117.1(5) . .
C7 C6 H6 121.4 . .
C5 C6 H6 121.4 . .
F3 C7 C8 118.1(4) . .
F3 C7 C6 119.9(4) . .
C8 C7 C6 121.9(4) . .
F4 C8 C7 119.8(4) . .
F4 C8 C3 120.0(4) . .
C7 C8 C3 120.2(4) . .
C10 C9 C14 119.5(5) . .
C10 C9 P1 120.4(4) . .
C14 C9 P1 120.0(5) . .
C9 C10 C11 120.2(6) . .
C9 C10 H10 119.9 . .
C11 C10 H10 119.9 . .
C12 C11 C10 120.3(8) . .
C12 C11 H11 119.8 . .
C10 C11 H11 119.8 . .
C11 C12 C13 120.0(6) . .
C11 C12 H12 120.0 . .
C13 C12 H12 120.0 . .
C12 C13 C14 121.8(6) . .
C12 C13 H13 119.1 . .
C14 C13 H13 119.1 . .
C9 C14 C13 118.3(7) . .
C9 C14 H14 120.9 . .
C13 C14 H14 120.9 . .
C16 C15 C20 119.8(5) . .
C16 C15 P1 121.1(4) . .
C20 C15 P1 119.1(4) . .
C15 C16 C17 119.7(7) . .
C15 C16 H16 120.2 . .
C17 C16 H16 120.2 . .
C18 C17 C16 119.8(6) . .
C18 C17 H17 120.1 . .
C16 C17 H17 120.1 . .
C19 C18 C17 120.7(6) . .
C19 C18 H18 119.6 . .
C17 C18 H18 119.6 . .
C18 C19 C20 120.0(7) . .
C18 C19 H19 120.0 . .
C20 C19 H19 120.0 . .
C15 C20 C19 120.1(6) . .
C15 C20 H20 120.0 . .
C19 C20 H20 120.0 . .
F6 B1 F7 109.47(9) . .
F6 B1 F5 109.46(9) . .
F7 B1 F5 109.54(9) . .
F6 B1 F8 109.51(9) . .
F7 B1 F8 109.42(9) . .
F5 B1 F8 109.43(9) . .
F5A B1A F8A 109.52(9) . .
F5A B1A F6A 109.45(9) . .
F8A B1A F6A 109.46(9) . .
F5A B1A F7A 109.50(9) . .
F8A B1A F7A 109.45(9) . .
F6A B1A F7A 109.45(9) . .

loop_
_geom_bond_atom_site_label_1
_geom_bond_atom_site_label_2
_geom_bond_distance
_geom_bond_site_symmetry_2
Pt1 P1 2.2811(10) .
Pt1 P1 2.2812(10) 2_656
Pt1 S1 2.3471(9) .
Pt1 S1 2.3471(9) 2_656
S1 C3 1.774(4) .
S1 C1 1.837(4) .
P1 C9 1.807(5) .
P1 C15 1.813(5) .
P1 C2 1.835(4) .
F1 C4 1.342(6) .
F2 C5 1.336(6) .
F3 C7 1.345(5) .
F4 C8 1.333(4) .
C1 C2 1.513(6) .
C1 H1A 0.9900 .
C1 H1B 0.9900 .
C2 H2A 0.9900 .
C2 H2B 0.9900 .
C3 C4 1.376(6) .
C3 C8 1.391(5) .
C4 C5 1.380(8) .
C5 C6 1.384(8) .
C6 C7 1.382(6) .
C6 H6 0.9500 .
C7 C8 1.375(6) .
C9 C10 1.391(8) .
C9 C14 1.396(7) .
C10 C11 1.397(8) .
C10 H10 0.9500 .
C11 C12 1.359(12) .
C11 H11 0.9500 .
C12 C13 1.363(13) .
C12 H12 0.9500 .
C13 C14 1.403(11) .
C13 H13 0.9500 .
C14 H14 0.9500 .
C15 C16 1.379(8) .
C15 C20 1.389(8) .
C16 C17 1.414(9) .
C16 H16 0.9500 .
C17 C18 1.372(12) .
C17 H17 0.9500 .
C18 C19 1.368(10) .
C18 H18 0.9500 .
C19 C20 1.399(8) .
C19 H19 0.9500 .
C20 H20 0.9500 .
B1 F6 1.399(3) .
B1 F7 1.400(3) .
B1 F5 1.400(3) .
B1 F8 1.400(3) .
B1A F5A 1.400(3) .
B1A F8A 1.400(3) .
B1A F6A 1.400(3) .
B1A F7A 1.400(3) .

loop_
_geom_torsion_atom_site_label_1
_geom_torsion_atom_site_label_2
_geom_torsion_atom_site_label_3
_geom_torsion_atom_site_label_4
_geom_torsion
_geom_torsion_site_symmetry_1
P1 Pt1 S1 C3 -126.50(15) .
P1 Pt1 S1 C3 122.8(2) 2_656
S1 Pt1 S1 C3 42.22(15) 2_656
P1 Pt1 S1 C1 -15.99(15) .
P1 Pt1 S1 C1 -126.6(2) 2_656
S1 Pt1 S1 C1 152.73(16) 2_656
P1 Pt1 P1 C9 -86.45(16) 2_656
S1 Pt1 P1 C9 104.32(16) .
S1 Pt1 P1 C9 23.0(3) 2_656
P1 Pt1 P1 C15 40.48(19) 2_656
S1 Pt1 P1 C15 -128.7(2) .
S1 Pt1 P1 C15 150.0(2) 2_656
P1 Pt1 P1 C2 159.72(18) 2_656
S1 Pt1 P1 C2 -9.51(17) .
S1 Pt1 P1 C2 -90.8(2) 2_656
C3 S1 C1 C2 160.9(3) .
Pt1 S1 C1 C2 44.3(3) .
S1 C1 C2 P1 -55.8(4) .
C9 P1 C2 C1 -76.0(4) .
C15 P1 C2 C1 170.4(3) .
Pt1 P1 C2 C1 40.9(4) .
C1 S1 C3 C4 115.8(4) .
Pt1 S1 C3 C4 -132.2(4) .
C1 S1 C3 C8 -64.5(4) .
Pt1 S1 C3 C8 47.5(4) .
C8 C3 C4 F1 -179.5(5) .
S1 C3 C4 F1 0.2(7) .
C8 C3 C4 C5 -1.3(8) .
S1 C3 C4 C5 178.5(5) .
F1 C4 C5 F2 -0.6(10) .
C3 C4 C5 F2 -178.8(6) .
F1 C4 C5 C6 179.9(6) .
C3 C4 C5 C6 1.6(11) .
F2 C5 C6 C7 -179.8(6) .
C4 C5 C6 C7 -0.3(10) .
C5 C6 C7 F3 177.9(5) .
C5 C6 C7 C8 -1.4(8) .
F3 C7 C8 F4 0.9(6) .
C6 C7 C8 F4 -179.8(4) .
F3 C7 C8 C3 -177.6(4) .
C6 C7 C8 C3 1.7(7) .
C4 C3 C8 F4 -178.8(4) .
S1 C3 C8 F4 1.4(5) .
C4 C3 C8 C7 -0.3(6) .
S1 C3 C8 C7 179.9(3) .
C15 P1 C9 C10 -128.3(4) .
C2 P1 C9 C10 120.0(4) .
Pt1 P1 C9 C10 5.9(4) .
C15 P1 C9 C14 55.0(5) .
C2 P1 C9 C14 -56.7(5) .
Pt1 P1 C9 C14 -170.8(4) .
C14 C9 C10 C11 -1.3(7) .
P1 C9 C10 C11 -178.0(4) .
C9 C10 C11 C12 0.7(8) .
C10 C11 C12 C13 0.3(9) .
C11 C12 C13 C14 -0.7(9) .
C10 C9 C14 C13 0.9(8) .
P1 C9 C14 C13 177.7(4) .
C12 C13 C14 C9 0.1(9) .
C9 P1 C15 C16 17.8(5) .
C2 P1 C15 C16 130.0(4) .
Pt1 P1 C15 C16 -110.1(4) .
C9 P1 C15 C20 -162.8(4) .
C2 P1 C15 C20 -50.6(4) .
Pt1 P1 C15 C20 69.2(4) .
C20 C15 C16 C17 -0.2(9) .
P1 C15 C16 C17 179.2(5) .
C15 C16 C17 C18 -0.9(11) .
C16 C17 C18 C19 1.9(11) .
C17 C18 C19 C20 -1.7(10) .
C16 C15 C20 C19 0.3(8) .
P1 C15 C20 C19 -179.0(4) .
C18 C19 C20 C15 0.6(8) .
